data_7222139
loop_
_publ_author_name
'Duan, Jingui'
'Zou, Changchang'
'Li, Qianqian'
'Jin, Wanqin'

_publ_section_title
;
 New luminescent porous coordination polymers with an acylamide-decorated
 linker for anion recognition and reversible I2accommodation
;
_journal_issue 43
_journal_name_full CrystEngComm
_journal_page_first 8226
_journal_paper_doi 10.1039/C5CE01725D
_journal_volume 17
_journal_year 2015
_chemical_formula_sum 'C64 H40 N4 Nd4 O32'
_chemical_formula_weight 1953.96
_chemical_name_systematic
; 
 ? 
;
_space_group_IT_number 2
_symmetry_cell_setting triclinic
_symmetry_space_group_name_Hall '-P 1'
_symmetry_space_group_name_H-M 'P -1'
_atom_sites_solution_hydrogens geom
_atom_sites_solution_primary direct
_atom_sites_solution_secondary difmap
_audit_creation_method SHELXL-97
_audit_update_record
;
2015-05-12 deposited with the CCDC.
2015-09-15 downloaded from the CCDC.
;
_cell_angle_alpha 86.039(2)
_cell_angle_beta 74.929(3)
_cell_angle_gamma 74.441(2)
_cell_formula_units_Z 2
_cell_length_a 14.331(2)
_cell_length_b 23.7137(15)
_cell_length_c 25.4868(14)
_cell_measurement_temperature 291(2)
_cell_volume 8057.1(13)
_computing_structure_refinement 'SHELXL-97 (Sheldrick, 1997)'
_computing_structure_solution 'SHELXS-97 (Sheldrick, 1990)'
_diffrn_ambient_temperature 291(2)
_diffrn_measured_fraction_theta_full 0.969
_diffrn_measured_fraction_theta_max 0.969
_diffrn_radiation_monochromator graphite
_diffrn_radiation_source 'fine-focus sealed tube'
_diffrn_radiation_type MoK\a
_diffrn_radiation_wavelength 0.71073
_diffrn_reflns_av_R_equivalents 0.0253
_diffrn_reflns_av_sigmaI/netI 0.0725
_diffrn_reflns_limit_h_max 17
_diffrn_reflns_limit_h_min -17
_diffrn_reflns_limit_k_max 29
_diffrn_reflns_limit_k_min -23
_diffrn_reflns_limit_l_max 31
_diffrn_reflns_limit_l_min -22
_diffrn_reflns_number 43402
_diffrn_reflns_theta_full 26.00
_diffrn_reflns_theta_max 26.00
_diffrn_reflns_theta_min 1.65
_exptl_absorpt_coefficient_mu 1.308
_exptl_absorpt_correction_T_max 0.7987
_exptl_absorpt_correction_T_min 0.7799
_exptl_crystal_colour colorless
_exptl_crystal_density_diffrn 0.805
_exptl_crystal_density_method 'not measured'
_exptl_crystal_description needlike
_exptl_crystal_F_000 1896
_exptl_crystal_size_max 0.20
_exptl_crystal_size_mid 0.18
_exptl_crystal_size_min 0.18
_refine_diff_density_max 1.271
_refine_diff_density_min -1.562
_refine_diff_density_rms 0.083
_refine_ls_extinction_method none
_refine_ls_goodness_of_fit_ref 1.053
_refine_ls_hydrogen_treatment multi-scan
_refine_ls_matrix_type full
_refine_ls_number_parameters 973
_refine_ls_number_reflns 30704
_refine_ls_number_restraints 0
_refine_ls_restrained_S_all 1.053
_refine_ls_R_factor_all 0.0619
_refine_ls_R_factor_gt 0.0450
_refine_ls_shift/su_max 0.000
_refine_ls_shift/su_mean 0.000
_refine_ls_structure_factor_coef Fsqd
_refine_ls_weighting_details 'calc w=1/[\s^2^(Fo^2^)+(0.0573P)^2^+0.0162P] where P=(Fo^2^+2Fc^2^)/3'
_refine_ls_weighting_scheme calc
_refine_ls_wR_factor_gt 0.1114
_refine_ls_wR_factor_ref 0.1165
_reflns_number_gt 20091
_reflns_number_total 30704
_reflns_threshold_expression >2sigma(I)
_cod_data_source_file c5ce01725d2.cif
_cod_data_source_block 2100610a_0m
_cod_depositor_comments 'Adding full bibliography for 7222137--7222139.cif.'
_cod_original_cell_volume 8056.8(14)
_cod_original_sg_symbol_Hall -P1
_cod_original_sg_symbol_H-M p-1
_cod_database_code 7222139

loop_
_symmetry_equiv_pos_as_xyz
'x, y, z'
'-x, -y, -z'

loop_
_atom_site_label
_atom_site_type_symbol
_atom_site_fract_x
_atom_site_fract_y
_atom_site_fract_z
_atom_site_U_iso_or_equiv
_atom_site_adp_type
_atom_site_occupancy
_atom_site_symmetry_multiplicity
_atom_site_calc_flag
_atom_site_refinement_flags
_atom_site_disorder_assembly
_atom_site_disorder_group
C1 C 0.2678(3) 0.8569(2) 0.62176(18) 0.0462(10) Uani 1 1 d . . .
C2 C 0.2811(4) 0.9023(2) 0.5773(2) 0.0539(12) Uani 1 1 d . . .
C3 C 0.2214(4) 0.9149(2) 0.5401(2) 0.0542(12) Uani 1 1 d . . .
H3 H 0.1713 0.8961 0.5423 0.065 Uiso 1 1 calc R . .
C4 C 0.2385(3) 0.9563(2) 0.4997(2) 0.0488(11) Uani 1 1 d . . .
H4 H 0.1980 0.9662 0.4756 0.059 Uiso 1 1 calc R . .
C5 C 0.3139(3) 0.9826(2) 0.4953(2) 0.0531(12) Uani 1 1 d . . .
C6 C 0.3746(3) 0.9696(2) 0.53167(19) 0.0484(11) Uani 1 1 d . . .
H6 H 0.4259 0.9878 0.5283 0.058 Uiso 1 1 calc R . .
C7 C 0.3576(4) 0.9295(2) 0.5727(2) 0.0541(12) Uani 1 1 d . . .
H7 H 0.3974 0.9208 0.5973 0.065 Uiso 1 1 calc R . .
C8 C 0.3346(3) 1.0283(2) 0.45205(19) 0.0454(10) Uani 1 1 d . . .
C9 C 0.2606(3) 1.0994(2) 0.39235(18) 0.0452(10) Uani 1 1 d . . .
C10 C 0.1687(3) 1.12821(18) 0.38172(16) 0.0385(9) Uani 1 1 d . . .
H10 H 0.1107 1.1184 0.4012 0.046 Uiso 1 1 calc R . .
C11 C 0.1635(3) 1.17276(19) 0.34085(16) 0.0382(9) Uani 1 1 d . . .
C12 C 0.2500(3) 1.18440(18) 0.30947(16) 0.0383(9) Uani 1 1 d . . .
H12 H 0.2469 1.2115 0.2814 0.046 Uiso 1 1 calc R . .
C13 C 0.3405(3) 1.15638(19) 0.31924(14) 0.0366(9) Uani 1 1 d . . .
C14 C 0.3464(3) 1.11335(17) 0.3613(2) 0.0457(11) Uani 1 1 d . . .
H14 H 0.4082 1.0946 0.3678 0.055 Uiso 1 1 calc R . .
C15 C 0.4346(3) 1.1693(2) 0.28576(17) 0.0501(11) Uani 1 1 d . . .
C16 C 0.0603(3) 1.2020(2) 0.33263(17) 0.0448(10) Uani 1 1 d . . .
C17 C 0.3756(3) 0.8733(2) 0.8656(2) 0.0527(12) Uani 1 1 d . . .
C18 C 0.3172(4) 0.9173(2) 0.9081(2) 0.0503(11) Uani 1 1 d . . .
C19 C 0.2185(4) 0.9445(2) 0.9092(2) 0.0581(13) Uani 1 1 d . . .
H19 H 0.1914 0.9376 0.8816 0.070 Uiso 1 1 calc R . .
C20 C 0.1586(4) 0.9828(2) 0.9524(2) 0.0544(12) Uani 1 1 d . . .
H20 H 0.0915 1.0002 0.9540 0.065 Uiso 1 1 calc R . .
C21 C 0.2003(3) 0.9940(2) 0.9917(2) 0.0507(11) Uani 1 1 d . . .
C22 C 0.2996(3) 0.9680(2) 0.9909(2) 0.0545(12) Uani 1 1 d . . .
H22 H 0.3271 0.9760 1.0179 0.065 Uiso 1 1 calc R . .
C23 C 0.3574(4) 0.9294(2) 0.9484(2) 0.0544(12) Uani 1 1 d . . .
H23 H 0.4241 0.9115 0.9474 0.065 Uiso 1 1 calc R . .
C24 C 0.1353(4) 1.0367(2) 1.0367(2) 0.0596(14) Uani 1 1 d . . .
C25 C 0.1364(4) 1.1056(2) 1.10420(19) 0.0477(11) Uani 1 1 d . . .
C26 C 0.0390(3) 1.1120(2) 1.13533(18) 0.0467(11) Uani 1 1 d . . .
H26 H -0.0008 1.0902 1.1276 0.056 Uiso 1 1 calc R . .
C27 C 0.0019(3) 1.15183(18) 1.17853(16) 0.0355(8) Uani 1 1 d . . .
C28 C 0.0625(3) 1.1839(2) 1.1910(2) 0.0491(11) Uani 1 1 d . . .
H28 H 0.0381 1.2097 1.2203 0.059 Uiso 1 1 calc R . .
C29 C 0.1589(3) 1.17651(17) 1.15921(18) 0.0382(9) Uani 1 1 d . . .
C30 C 0.1981(4) 1.1377(2) 1.11521(19) 0.0472(10) Uani 1 1 d . . .
H30 H 0.2630 1.1334 1.0939 0.057 Uiso 1 1 calc R . .
C31 C 0.2219(3) 1.21023(17) 1.17055(16) 0.0347(8) Uani 1 1 d . . .
C32 C -0.1061(3) 1.1639(2) 1.2097(2) 0.0522(12) Uani 1 1 d . . .
C33 C 0.2415(3) 0.37060(19) 1.13730(17) 0.0402(9) Uani 1 1 d . . .
C34 C 0.2245(3) 0.4149(2) 1.0930(2) 0.0482(11) Uani 1 1 d . . .
C35 C 0.3087(4) 0.4230(2) 1.0542(2) 0.0511(12) Uani 1 1 d . . .
H35 H 0.3735 0.4016 1.0540 0.061 Uiso 1 1 calc R . .
C36 C 0.2869(4) 0.4670(2) 1.0147(2) 0.0550(13) Uani 1 1 d . . .
H36 H 0.3394 0.4791 0.9911 0.066 Uiso 1 1 calc R . .
C37 C 0.1894(4) 0.4925(2) 1.0105(2) 0.0547(12) Uani 1 1 d . . .
C38 C 0.1117(4) 0.4825(2) 1.0475(2) 0.0561(13) Uani 1 1 d . . .
H38 H 0.0466 0.4998 1.0450 0.067 Uiso 1 1 calc R . .
C39 C 0.1303(3) 0.4447(2) 1.0912(2) 0.0519(12) Uani 1 1 d . . .
H39 H 0.0767 0.4402 1.1194 0.062 Uiso 1 1 calc R . .
C40 C 0.1624(4) 0.5379(2) 0.9680(2) 0.0497(11) Uani 1 1 d . . .
C41 C 0.2323(3) 0.60664(19) 0.89962(17) 0.0418(10) Uani 1 1 d . . .
C42 C 0.3027(3) 0.6381(2) 0.88950(19) 0.0460(11) Uani 1 1 d . . .
H42 H 0.3471 0.6327 0.9114 0.055 Uiso 1 1 calc R . .
C43 C 0.3084(3) 0.6782(2) 0.8469(2) 0.0473(11) Uani 1 1 d . . .
C44 C 0.2385(3) 0.6876(2) 0.81663(17) 0.0437(10) Uani 1 1 d . . .
H44 H 0.2398 0.7152 0.7889 0.052 Uiso 1 1 calc R . .
C45 C 0.1673(3) 0.6570(2) 0.82691(18) 0.0414(10) Uani 1 1 d . . .
C46 C 0.1622(3) 0.61572(18) 0.87154(18) 0.0397(9) Uani 1 1 d . . .
H46 H 0.1120 0.5961 0.8805 0.048 Uiso 1 1 calc R . .
C47 C 0.0906(3) 0.6674(2) 0.79599(19) 0.0454(10) Uani 1 1 d . . .
C48 C 0.3876(4) 0.7115(2) 0.8376(2) 0.0536(12) Uani 1 1 d . A .
C49 C 0.9057(4) 0.3752(2) 0.3653(2) 0.0487(11) Uani 1 1 d . . .
C50 C 0.8387(3) 0.41864(18) 0.40739(18) 0.0429(10) Uani 1 1 d . . .
C51 C 0.7359(4) 0.4233(2) 0.4240(2) 0.0549(13) Uani 1 1 d . . .
H51 H 0.7088 0.3992 0.4086 0.066 Uiso 1 1 calc R . .
C52 C 0.6741(3) 0.46367(19) 0.4633(2) 0.0478(11) Uani 1 1 d . . .
H52 H 0.6056 0.4672 0.4735 0.057 Uiso 1 1 calc R . .
C53 C 0.7146(4) 0.4983(2) 0.4869(2) 0.0559(13) Uani 1 1 d . . .
C54 C 0.8184(4) 0.4929(2) 0.47246(18) 0.0507(12) Uani 1 1 d . . .
H54 H 0.8460 0.5151 0.4899 0.061 Uiso 1 1 calc R . .
C55 C 0.8782(4) 0.4540(2) 0.4320(2) 0.0547(13) Uani 1 1 d . . .
H55 H 0.9464 0.4514 0.4209 0.066 Uiso 1 1 calc R . .
C56 C 0.6441(3) 0.5409(2) 0.52989(19) 0.0459(10) Uani 1 1 d . . .
C57 C 0.6313(3) 0.6073(2) 0.6025(2) 0.0539(12) Uani 1 1 d . . .
C58 C 0.5280(3) 0.63420(18) 0.61236(17) 0.0384(9) Uani 1 1 d . . .
H58 H 0.4906 0.6263 0.5903 0.046 Uiso 1 1 calc R . .
C59 C 0.4830(3) 0.6730(2) 0.65604(18) 0.0446(10) Uani 1 1 d . . .
C60 C 0.5398(3) 0.68370(19) 0.68953(16) 0.0410(9) Uani 1 1 d . . .
H60 H 0.5094 0.7096 0.7185 0.049 Uiso 1 1 calc R . .
C61 C 0.6395(3) 0.6564(2) 0.6801(2) 0.0489(11) Uani 1 1 d . . .
C62 C 0.6863(3) 0.61849(19) 0.63658(18) 0.0417(10) Uani 1 1 d . . .
H62 H 0.7544 0.6005 0.6300 0.050 Uiso 1 1 calc R . .
C63 C 0.6974(3) 0.6681(2) 0.71758(19) 0.0468(11) Uani 1 1 d . . .
C64 C 0.3740(4) 0.7040(2) 0.66688(19) 0.0492(11) Uani 1 1 d . B .
N1 N 0.2360(3) 0.56243(17) 0.94269(15) 0.0462(9) Uani 1 1 d . . .
H1A H 0.2889 0.5325 0.9288 0.055 Uiso 1 1 d R . .
N2 N 0.6790(3) 0.56867(18) 0.56060(18) 0.0583(11) Uani 1 1 d . . .
H2 H 0.7432 0.5611 0.5528 0.070 Uiso 1 1 d R . .
N3 N 0.2612(3) 1.05508(18) 0.43272(17) 0.0551(10) Uani 1 1 d . . .
H3A H 0.2060 1.0453 0.4455 0.066 Uiso 1 1 d R . .
N4 N 0.1819(3) 1.06146(17) 1.06330(17) 0.0523(10) Uani 1 1 d . . .
H4A H 0.2250 1.0764 1.0376 0.063 Uiso 1 1 d R . .
Nd1 Nd 0.574651(17) 0.750654(10) 0.837982(9) 0.03829(6) Uani 1 1 d . . .
Nd2 Nd 0.327504(16) 0.833635(9) 0.746725(9) 0.03791(6) Uani 1 1 d . . .
Nd3 Nd 0.152967(18) 0.747812(10) 0.670402(10) 0.04154(6) Uani 1 1 d . . .
Nd4 Nd -0.080683(17) 0.662644(10) 0.743709(9) 0.04013(6) Uani 1 1 d . . .
O1 O 0.3095(2) 0.86120(15) 0.65786(14) 0.0531(8) Uani 1 1 d . B .
O2 O 0.2318(2) 0.81747(15) 0.61013(14) 0.0538(8) Uani 1 1 d . B .
O3 O 0.4235(2) 1.03177(15) 0.43430(14) 0.0556(8) Uani 1 1 d . . .
O4 O 0.5100(2) 1.15762(13) 0.30111(13) 0.0457(7) Uani 1 1 d . . .
O5 O 0.4329(2) 1.19061(14) 0.24013(12) 0.0487(8) Uani 1 1 d . . .
O6 O 0.0293(2) 1.25555(13) 0.31273(12) 0.0427(7) Uani 1 1 d . . .
O7 O -0.0078(2) 1.17899(13) 0.34808(14) 0.0472(7) Uani 1 1 d . . .
O8 O 0.3446(2) 0.87756(14) 0.82359(14) 0.0488(7) Uani 1 1 d . B .
O9 O 0.4513(3) 0.83884(14) 0.87180(14) 0.0563(9) Uani 1 1 d . A .
O10 O 0.0490(3) 1.04580(15) 1.04642(15) 0.0576(9) Uani 1 1 d . . .
O11 O 0.3111(2) 1.19813(12) 1.14600(11) 0.0372(6) Uani 1 1 d . . .
O12 O 0.1850(2) 1.25281(12) 1.20289(11) 0.0369(6) Uani 1 1 d . . .
O13 O -0.1370(2) 1.18520(14) 1.25639(13) 0.0462(7) Uani 1 1 d . . .
O14 O -0.1670(2) 1.14963(14) 1.19014(14) 0.0503(8) Uani 1 1 d . . .
O15 O 0.3891(2) 0.75023(13) 0.80330(12) 0.0422(7) Uani 1 1 d . A .
O16 O 0.4554(2) 0.69395(14) 0.86262(13) 0.0496(8) Uani 1 1 d . A .
O17 O 0.1003(2) 0.70041(14) 0.75676(13) 0.0493(8) Uani 1 1 d . B .
O18 O 0.0193(2) 0.64588(16) 0.80924(14) 0.0552(9) Uani 1 1 d . C .
O19 O 0.0894(2) 0.54278(15) 0.95298(14) 0.0533(8) Uani 1 1 d . . .
O20 O 0.3223(2) 0.33246(13) 1.12784(12) 0.0454(7) Uani 1 1 d . . .
O21 O 0.1786(2) 0.38814(14) 1.17725(12) 0.0450(7) Uani 1 1 d . . .
O22 O 0.6537(2) 0.69166(13) 0.75975(12) 0.0475(8) Uani 1 1 d . A .
O23 O 0.7884(2) 0.65847(12) 0.70229(11) 0.0384(6) Uani 1 1 d . . .
O24 O 0.3334(2) 0.74314(13) 0.70013(12) 0.0446(7) Uani 1 1 d . B .
O25 O 0.3237(2) 0.68795(15) 0.63880(14) 0.0555(9) Uani 1 1 d . B .
O26 O 0.5541(2) 0.54581(15) 0.54088(15) 0.0587(9) Uani 1 1 d . . .
O27 O 0.9957(2) 0.37156(13) 0.34842(12) 0.0431(7) Uani 1 1 d . . .
O28 O 0.8673(3) 0.35022(15) 0.33996(14) 0.0577(9) Uani 1 1 d . . .
O1W1 O 0.533(3) 0.7626(16) 0.9413(18) 0.046(7) Uani 0.50 1 d P A 1
H1W1 H 0.5429 0.7990 0.9497 0.055 Uiso 0.50 1 d PR A 1
H1W2 H 0.5750 0.7308 0.9563 0.055 Uiso 0.50 1 d PR A 1
O2W1 O 0.281(4) 0.945(3) 0.744(2) 0.050(7) Uani 0.50 1 d P B 1
H2W1 H 0.3222 0.9576 0.7122 0.060 Uiso 0.50 1 d PR B 1
H2W3 H 0.2121 0.9591 0.7441 0.060 Uiso 0.50 1 d PR B 1
O3W1 O 0.155(5) 0.735(3) 0.576(3) 0.044(8) Uani 0.50 1 d P B 1
H3W1 H 0.1377 0.7729 0.5594 0.052 Uiso 0.50 1 d PR B 1
H3W2 H 0.1073 0.7140 0.5745 0.052 Uiso 0.50 1 d PR B 1
O4W1 O -0.006(2) 0.5620(14) 0.7533(10) 0.050(4) Uani 0.50 1 d P C 1
H4W1 H -0.0439 0.5474 0.7858 0.060 Uiso 0.50 1 d PR C 1
H4W3 H -0.0065 0.5410 0.7224 0.060 Uiso 0.50 1 d PR C 1
O1W2 O 0.531(3) 0.7533(16) 0.9397(18) 0.045(6) Uani 0.50 1 d P A 2
H1W4 H 0.5646 0.7783 0.9513 0.054 Uiso 0.50 1 d PR A 2
H1W5 H 0.5521 0.7145 0.9534 0.054 Uiso 0.50 1 d PR A 2
O2W2 O 0.277(4) 0.943(3) 0.739(2) 0.056(9) Uani 0.50 1 d P B 2
H2W4 H 0.3258 0.9551 0.7099 0.084 Uiso 0.50 1 d PR B 2
H2W6 H 0.2129 0.9550 0.7310 0.084 Uiso 0.50 1 d PR B 2
O3W2 O 0.154(5) 0.744(3) 0.576(3) 0.046(8) Uani 0.50 1 d P B 2
H3W4 H 0.1390 0.7832 0.5622 0.055 Uiso 0.50 1 d PR B 2
H3W5 H 0.1047 0.7251 0.5728 0.055 Uiso 0.50 1 d PR B 2
O4W2 O 0.007(2) 0.5576(14) 0.7398(10) 0.055(5) Uani 0.50 1 d P C 2
H4W4 H 0.0083 0.5435 0.7759 0.066 Uiso 0.50 1 d PR C 2
H4W6 H -0.0283 0.5364 0.7244 0.066 Uiso 0.50 1 d PR C 2

loop_
_atom_site_aniso_label
_atom_site_aniso_U_11
_atom_site_aniso_U_22
_atom_site_aniso_U_33
_atom_site_aniso_U_23
_atom_site_aniso_U_13
_atom_site_aniso_U_12
C1 0.046(2) 0.050(3) 0.039(2) 0.012(2) -0.0065(19) -0.013(2)
C2 0.049(3) 0.057(3) 0.060(3) 0.028(2) -0.022(2) -0.020(2)
C3 0.057(3) 0.058(3) 0.055(3) 0.028(2) -0.023(2) -0.026(2)
C4 0.039(2) 0.047(3) 0.066(3) 0.028(2) -0.025(2) -0.016(2)
C5 0.041(2) 0.053(3) 0.074(3) 0.031(2) -0.028(2) -0.021(2)
C6 0.044(2) 0.061(3) 0.047(2) 0.021(2) -0.017(2) -0.023(2)
C7 0.052(3) 0.053(3) 0.062(3) 0.026(2) -0.022(2) -0.020(2)
C8 0.046(2) 0.043(2) 0.054(3) 0.020(2) -0.022(2) -0.019(2)
C9 0.046(2) 0.050(3) 0.045(2) 0.021(2) -0.0201(19) -0.018(2)
C10 0.042(2) 0.045(2) 0.038(2) 0.0192(18) -0.0188(17) -0.0239(19)
C11 0.043(2) 0.050(2) 0.0290(19) 0.0170(17) -0.0174(17) -0.0204(19)
C12 0.042(2) 0.042(2) 0.038(2) 0.0199(18) -0.0183(18) -0.0191(18)
C13 0.038(2) 0.057(3) 0.0164(16) 0.0112(16) -0.0100(14) -0.0136(18)
C14 0.036(2) 0.026(2) 0.066(3) 0.0208(19) -0.013(2) 0.0012(16)
C15 0.038(2) 0.073(3) 0.032(2) 0.005(2) 0.0042(18) -0.015(2)
C16 0.038(2) 0.054(3) 0.039(2) 0.021(2) -0.0100(18) -0.010(2)
C17 0.030(2) 0.064(3) 0.065(3) -0.020(2) -0.015(2) -0.005(2)
C18 0.043(2) 0.044(3) 0.064(3) -0.014(2) -0.017(2) -0.005(2)
C19 0.049(3) 0.063(3) 0.054(3) -0.024(2) -0.017(2) 0.009(2)
C20 0.054(3) 0.044(3) 0.064(3) -0.022(2) -0.023(2) 0.004(2)
C21 0.042(2) 0.054(3) 0.055(3) -0.022(2) -0.009(2) -0.008(2)
C22 0.039(2) 0.069(3) 0.053(3) -0.016(2) -0.006(2) -0.012(2)
C23 0.042(2) 0.056(3) 0.062(3) -0.018(2) -0.013(2) -0.003(2)
C24 0.049(3) 0.060(3) 0.067(3) -0.033(3) 0.004(2) -0.020(2)
C25 0.052(3) 0.039(2) 0.047(2) -0.0151(19) 0.007(2) -0.018(2)
C26 0.050(3) 0.046(2) 0.040(2) -0.0155(19) 0.0055(19) -0.018(2)
C27 0.0296(19) 0.040(2) 0.036(2) -0.0092(17) -0.0086(16) -0.0062(16)
C28 0.029(2) 0.047(3) 0.070(3) -0.023(2) -0.006(2) -0.0068(18)
C29 0.033(2) 0.032(2) 0.050(2) -0.0061(17) -0.0055(18) -0.0128(16)
C30 0.047(2) 0.044(2) 0.050(3) -0.014(2) -0.009(2) -0.011(2)
C31 0.036(2) 0.034(2) 0.037(2) 0.0024(17) -0.0063(16) -0.0174(16)
C32 0.039(2) 0.057(3) 0.055(3) -0.016(2) 0.011(2) -0.021(2)
C33 0.032(2) 0.044(2) 0.044(2) 0.0095(19) -0.0112(18) -0.0084(17)
C34 0.038(2) 0.048(3) 0.053(3) 0.017(2) -0.009(2) -0.0110(19)
C35 0.040(2) 0.057(3) 0.054(3) 0.022(2) -0.014(2) -0.013(2)
C36 0.051(3) 0.058(3) 0.064(3) 0.030(2) -0.025(2) -0.026(2)
C37 0.048(3) 0.052(3) 0.057(3) 0.025(2) -0.011(2) -0.009(2)
C38 0.052(3) 0.067(3) 0.046(3) 0.025(2) -0.013(2) -0.014(2)
C39 0.041(2) 0.054(3) 0.060(3) 0.030(2) -0.016(2) -0.015(2)
C40 0.046(2) 0.047(3) 0.061(3) 0.027(2) -0.021(2) -0.021(2)
C41 0.045(2) 0.046(2) 0.039(2) 0.0134(19) -0.0143(18) -0.0193(19)
C42 0.039(2) 0.055(3) 0.054(3) 0.023(2) -0.025(2) -0.020(2)
C43 0.048(3) 0.046(3) 0.060(3) 0.023(2) -0.028(2) -0.025(2)
C44 0.048(2) 0.052(3) 0.042(2) 0.024(2) -0.0180(19) -0.030(2)
C45 0.029(2) 0.050(2) 0.047(2) 0.0186(19) -0.0109(17) -0.0164(18)
C46 0.031(2) 0.035(2) 0.056(3) 0.0190(19) -0.0148(18) -0.0144(16)
C47 0.046(3) 0.044(2) 0.053(3) 0.013(2) -0.022(2) -0.017(2)
C48 0.052(3) 0.062(3) 0.063(3) 0.027(2) -0.029(2) -0.033(2)
C49 0.049(3) 0.039(2) 0.055(3) -0.022(2) 0.001(2) -0.015(2)
C50 0.042(2) 0.036(2) 0.048(3) -0.0149(19) -0.0159(19) 0.0036(18)
C51 0.047(3) 0.050(3) 0.065(3) -0.032(2) -0.005(2) -0.010(2)
C52 0.037(2) 0.043(2) 0.057(3) -0.019(2) -0.016(2) 0.0074(18)
C53 0.042(2) 0.070(3) 0.051(3) -0.035(2) -0.013(2) 0.003(2)
C54 0.051(3) 0.054(3) 0.042(2) -0.023(2) 0.016(2) -0.027(2)
C55 0.052(3) 0.051(3) 0.056(3) -0.029(2) 0.017(2) -0.028(2)
C56 0.039(2) 0.043(2) 0.050(3) -0.017(2) -0.011(2) 0.0023(18)
C57 0.039(2) 0.070(3) 0.046(3) -0.030(2) -0.008(2) 0.001(2)
C58 0.040(2) 0.036(2) 0.039(2) -0.0161(17) -0.0142(18) -0.0027(17)
C59 0.038(2) 0.049(3) 0.045(2) -0.025(2) -0.0051(18) -0.0066(19)
C60 0.044(2) 0.046(2) 0.031(2) -0.0184(18) -0.0075(17) -0.0056(19)
C61 0.043(2) 0.049(3) 0.056(3) -0.023(2) -0.011(2) -0.010(2)
C62 0.029(2) 0.048(2) 0.045(2) -0.0164(19) -0.0022(17) -0.0072(17)
C63 0.040(2) 0.045(2) 0.051(3) -0.016(2) -0.014(2) 0.0028(19)
C64 0.045(2) 0.049(3) 0.047(3) -0.013(2) -0.015(2) 0.006(2)
N1 0.053(2) 0.049(2) 0.045(2) 0.0154(17) -0.0198(17) -0.0251(18)
N2 0.053(2) 0.053(2) 0.063(3) -0.034(2) -0.020(2) 0.0104(19)
N3 0.056(2) 0.056(2) 0.056(2) 0.029(2) -0.024(2) -0.0170(19)
N4 0.047(2) 0.046(2) 0.059(2) -0.0256(19) 0.0026(18) -0.0120(18)
Nd1 0.03939(12) 0.03617(12) 0.04113(12) 0.00000(9) -0.00644(9) -0.01641(9)
Nd2 0.03467(11) 0.03234(11) 0.04360(13) 0.00121(9) -0.00404(9) -0.00936(9)
Nd3 0.04117(13) 0.03601(12) 0.04373(13) -0.00044(9) -0.01001(10) -0.00434(9)
Nd4 0.04079(12) 0.03903(12) 0.04052(12) 0.00129(9) -0.01515(10) -0.00585(9)
O1 0.0510(19) 0.059(2) 0.053(2) 0.0174(16) -0.0187(16) -0.0182(16)
O2 0.0472(18) 0.061(2) 0.061(2) 0.0226(16) -0.0239(16) -0.0218(16)
O3 0.0498(19) 0.059(2) 0.061(2) 0.0190(17) -0.0145(16) -0.0237(16)
O4 0.0314(15) 0.0421(17) 0.0530(18) 0.0010(14) 0.0031(13) -0.0053(12)
O5 0.0453(17) 0.0461(17) 0.0391(16) 0.0123(13) 0.0101(13) -0.0089(14)
O6 0.0595(19) 0.0426(16) 0.0369(15) 0.0116(13) -0.0254(14) -0.0214(14)
O7 0.0363(16) 0.0378(16) 0.062(2) 0.0057(14) -0.0107(14) -0.0037(13)
O8 0.0352(15) 0.0511(19) 0.059(2) -0.0128(15) -0.0092(14) -0.0082(13)
O9 0.061(2) 0.0432(18) 0.060(2) -0.0143(16) -0.0212(17) 0.0041(16)
O10 0.050(2) 0.054(2) 0.064(2) -0.0290(17) 0.0054(16) -0.0176(16)
O11 0.0328(14) 0.0409(15) 0.0430(15) -0.0001(12) -0.0106(12) -0.0169(12)
O12 0.0468(16) 0.0362(15) 0.0338(14) -0.0008(12) -0.0202(12) -0.0111(12)
O13 0.0386(16) 0.0475(18) 0.0459(17) -0.0037(14) 0.0003(13) -0.0099(13)
O14 0.0383(16) 0.0490(18) 0.059(2) -0.0175(15) 0.0094(14) -0.0194(14)
O15 0.0391(16) 0.0442(17) 0.0454(17) 0.0104(13) -0.0114(13) -0.0164(13)
O16 0.0525(19) 0.0527(19) 0.060(2) 0.0256(16) -0.0288(16) -0.0337(16)
O17 0.0565(19) 0.0427(17) 0.057(2) 0.0177(15) -0.0288(16) -0.0164(14)
O18 0.0441(18) 0.079(2) 0.0522(19) 0.0188(17) -0.0220(15) -0.0281(17)
O19 0.0459(18) 0.056(2) 0.063(2) 0.0190(16) -0.0230(16) -0.0181(15)
O20 0.0411(16) 0.0445(17) 0.0450(17) 0.0079(13) -0.0087(13) -0.0055(13)
O21 0.0405(16) 0.0496(18) 0.0413(17) 0.0040(14) -0.0086(14) -0.0082(13)
O22 0.0479(17) 0.0459(17) 0.0405(17) -0.0051(14) -0.0201(14) 0.0117(14)
O23 0.0426(17) 0.0366(15) 0.0375(15) -0.0020(12) -0.0183(13) -0.0044(12)
O24 0.0410(16) 0.0389(16) 0.0473(17) -0.0075(13) -0.0131(13) 0.0044(13)
O25 0.0491(19) 0.0534(19) 0.059(2) -0.0184(16) -0.0240(16) 0.0107(15)
O26 0.0453(19) 0.056(2) 0.066(2) -0.0271(17) 0.0149(16) -0.0195(15)
O27 0.0460(17) 0.0376(16) 0.0410(16) -0.0015(12) -0.0094(13) -0.0040(13)
O28 0.064(2) 0.053(2) 0.059(2) -0.0256(17) -0.0171(17) -0.0117(17)
O1W1 0.041(12) 0.044(10) 0.041(11) -0.016(9) -0.008(8) 0.010(8)
O2W1 0.042(12) 0.050(11) 0.042(10) 0.004(7) -0.013(9) 0.015(8)
O3W1 0.045(16) 0.042(15) 0.046(14) -0.002(11) -0.012(11) -0.013(14)
O4W1 0.042(8) 0.042(7) 0.049(11) 0.005(7) 0.012(7) -0.005(6)
O1W2 0.045(11) 0.043(10) 0.049(15) 0.014(10) -0.015(9) -0.013(9)
O2W2 0.046(17) 0.049(13) 0.045(14) 0.014(11) 0.008(12) 0.012(10)
O3W2 0.042(14) 0.043(14) 0.046(13) -0.017(10) -0.017(10) 0.009(9)
O4W2 0.045(8) 0.042(6) 0.049(11) 0.012(8) 0.013(7) 0.012(5)

loop_
_atom_type_symbol
_atom_type_description
_atom_type_scat_dispersion_real
_atom_type_scat_dispersion_imag
_atom_type_scat_source
C C 0.0033 0.0016 'International Tables Vol C Tables 4.2.6.8 and 6.1.1.4'
H H 0.0000 0.0000 'International Tables Vol C Tables 4.2.6.8 and 6.1.1.4'
N N 0.0061 0.0033 'International Tables Vol C Tables 4.2.6.8 and 6.1.1.4'
O O 0.0106 0.0060 'International Tables Vol C Tables 4.2.6.8 and 6.1.1.4'
Nd Nd -0.1943 3.0179 'International Tables Vol C Tables 4.2.6.8 and 6.1.1.4'

loop_
_geom_angle_atom_site_label_1
_geom_angle_atom_site_label_2
_geom_angle_atom_site_label_3
_geom_angle
_geom_angle_site_symmetry_1
_geom_angle_site_symmetry_3
O1 C1 O2 132.8(4) . .
O1 C1 C2 112.2(4) . .
O2 C1 C2 113.8(4) . .
C7 C2 C3 120.2(4) . .
C7 C2 C1 118.2(4) . .
C3 C2 C1 121.6(4) . .
C4 C3 C2 118.7(4) . .
C4 C3 H3 120.7 . .
C2 C3 H3 120.7 . .
C5 C4 C3 120.7(4) . .
C5 C4 H4 119.6 . .
C3 C4 H4 119.6 . .
C4 C5 C6 121.0(4) . .
C4 C5 C8 122.3(4) . .
C6 C5 C8 116.6(4) . .
C7 C6 C5 119.2(4) . .
C7 C6 H6 120.4 . .
C5 C6 H6 120.4 . .
C6 C7 C2 120.1(5) . .
C6 C7 H7 119.9 . .
C2 C7 H7 119.9 . .
O3 C8 N3 125.6(4) . .
O3 C8 C5 118.1(4) . .
N3 C8 C5 115.7(4) . .
C14 C9 C10 118.7(4) . .
C14 C9 N3 123.6(4) . .
C10 C9 N3 117.6(4) . .
C9 C10 C11 120.2(4) . .
C9 C10 H10 119.9 . .
C11 C10 H10 119.9 . .
C12 C11 C10 119.8(4) . .
C12 C11 C16 123.6(3) . .
C10 C11 C16 116.4(3) . .
C13 C12 C11 120.4(4) . .
C13 C12 H12 119.8 . .
C11 C12 H12 119.8 . .
C12 C13 C14 120.2(4) . .
C12 C13 C15 120.8(4) . .
C14 C13 C15 119.0(4) . .
C9 C14 C13 120.4(4) . .
C9 C14 H14 119.8 . .
C13 C14 H14 119.8 . .
O4 C15 O5 121.0(4) . .
O4 C15 C13 122.0(4) . .
O5 C15 C13 117.0(4) . .
O7 C16 O6 111.3(4) . .
O7 C16 C11 121.0(4) . .
O6 C16 C11 127.5(4) . .
O7 C16 Nd3 52.9(2) . 2_576
O6 C16 Nd3 58.5(2) . 2_576
C11 C16 Nd3 172.7(3) . 2_576
O9 C17 O8 124.9(5) . .
O9 C17 C18 119.6(4) . .
O8 C17 C18 115.3(4) . .
C23 C18 C19 119.4(4) . .
C23 C18 C17 121.3(4) . .
C19 C18 C17 119.1(4) . .
C18 C19 C20 120.0(5) . .
C18 C19 H19 120.0 . .
C20 C19 H19 120.0 . .
C21 C20 C19 119.3(5) . .
C21 C20 H20 120.3 . .
C19 C20 H20 120.3 . .
C20 C21 C22 121.6(4) . .
C20 C21 C24 118.3(4) . .
C22 C21 C24 120.0(4) . .
C21 C22 C23 118.4(5) . .
C21 C22 H22 120.8 . .
C23 C22 H22 120.8 . .
C18 C23 C22 121.2(5) . .
C18 C23 H23 119.4 . .
C22 C23 H23 119.4 . .
O10 C24 N4 123.3(5) . .
O10 C24 C21 119.6(4) . .
N4 C24 C21 117.1(4) . .
C26 C25 C30 121.6(4) . .
C26 C25 N4 121.4(4) . .
C30 C25 N4 116.6(4) . .
C25 C26 C27 118.9(4) . .
C25 C26 H26 120.6 . .
C27 C26 H26 120.6 . .
C26 C27 C28 120.7(4) . .
C26 C27 C32 120.2(4) . .
C28 C27 C32 118.9(4) . .
C29 C28 C27 118.9(4) . .
C29 C28 H28 120.6 . .
C27 C28 H28 120.6 . .
C28 C29 C30 122.0(4) . .
C28 C29 C31 119.8(4) . .
C30 C29 C31 118.2(4) . .
C25 C30 C29 117.9(4) . .
C25 C30 H30 121.0 . .
C29 C30 H30 121.0 . .
O11 C31 O12 120.8(3) . .
O11 C31 C29 118.8(4) . .
O12 C31 C29 120.4(4) . .
O14 C32 O13 117.5(4) . .
O14 C32 C27 119.6(4) . .
O13 C32 C27 122.8(4) . .
O14 C32 Nd2 46.7(2) . 2_577
O13 C32 Nd2 70.8(2) . 2_577
C27 C32 Nd2 165.6(3) . 2_577
O21 C33 O20 134.2(4) . .
O21 C33 C34 107.3(4) . .
O20 C33 C34 116.9(4) . .
C39 C34 C35 122.1(4) . .
C39 C34 C33 120.4(4) . .
C35 C34 C33 117.5(4) . .
C34 C35 C36 114.3(4) . .
C34 C35 H35 122.9 . .
C36 C35 H35 122.9 . .
C37 C36 C35 122.1(4) . .
C37 C36 H36 119.0 . .
C35 C36 H36 119.0 . .
C38 C37 C36 120.9(4) . .
C38 C37 C40 114.6(4) . .
C36 C37 C40 124.2(4) . .
C37 C38 C39 118.2(5) . .
C37 C38 H38 120.9 . .
C39 C38 H38 120.9 . .
C34 C39 C38 121.6(4) . .
C34 C39 H39 119.2 . .
C38 C39 H39 119.2 . .
O19 C40 N1 123.4(4) . .
O19 C40 C37 121.1(4) . .
N1 C40 C37 114.3(4) . .
C46 C41 C42 121.8(4) . .
C46 C41 N1 120.8(4) . .
C42 C41 N1 117.4(4) . .
C41 C42 C43 120.9(4) . .
C41 C42 H42 119.5 . .
C43 C42 H42 119.5 . .
C44 C43 C42 118.4(4) . .
C44 C43 C48 122.9(4) . .
C42 C43 C48 118.6(4) . .
C45 C44 C43 120.9(4) . .
C45 C44 H44 119.5 . .
C43 C44 H44 119.5 . .
C44 C45 C46 119.8(4) . .
C44 C45 C47 121.7(4) . .
C46 C45 C47 118.4(4) . .
C41 C46 C45 117.9(4) . .
C41 C46 H46 121.0 . .
C45 C46 H46 121.0 . .
O18 C47 O17 121.3(4) . .
O18 C47 C45 122.2(4) . .
O17 C47 C45 116.4(4) . .
O15 C48 O16 122.6(4) . .
O15 C48 C43 119.9(4) . .
O16 C48 C43 117.2(4) . .
O15 C48 Nd1 76.0(2) . .
O16 C48 Nd1 46.6(2) . .
C43 C48 Nd1 163.7(3) . .
O28 C49 O27 118.1(4) . .
O28 C49 C50 118.1(4) . .
O27 C49 C50 122.4(4) . .
C55 C50 C51 118.8(4) . .
C55 C50 C49 120.2(4) . .
C51 C50 C49 121.0(4) . .
C52 C51 C50 120.7(4) . .
C52 C51 H51 119.7 . .
C50 C51 H51 119.7 . .
C53 C52 C51 119.5(4) . .
C53 C52 H52 120.2 . .
C51 C52 H52 120.2 . .
C52 C53 C54 121.0(4) . .
C52 C53 C56 117.3(4) . .
C54 C53 C56 121.6(4) . .
C55 C54 C53 118.5(4) . .
C55 C54 H54 120.7 . .
C53 C54 H54 120.7 . .
C54 C55 C50 121.4(4) . .
C54 C55 H55 119.3 . .
C50 C55 H55 119.3 . .
O26 C56 N2 118.4(4) . .
O26 C56 C53 120.5(4) . .
N2 C56 C53 120.7(4) . .
N2 C57 C62 118.7(4) . .
N2 C57 C58 121.0(4) . .
C62 C57 C58 120.3(4) . .
C59 C58 C57 118.6(4) . .
C59 C58 H58 120.7 . .
C57 C58 H58 120.7 . .
C58 C59 C60 120.1(4) . .
C58 C59 C64 120.2(4) . .
C60 C59 C64 119.7(4) . .
C61 C60 C59 120.6(4) . .
C61 C60 H60 119.7 . .
C59 C60 H60 119.7 . .
C60 C61 C62 120.4(4) . .
C60 C61 C63 119.0(4) . .
C62 C61 C63 120.6(4) . .
C61 C62 C57 120.0(4) . .
C61 C62 H62 120.0 . .
C57 C62 H62 120.0 . .
O22 C63 O23 120.4(4) . .
O22 C63 C61 119.5(4) . .
O23 C63 C61 119.7(4) . .
O24 C64 O25 120.1(4) . .
O24 C64 C59 123.1(4) . .
O25 C64 C59 116.8(4) . .
O24 C64 Nd3 69.6(2) . .
O25 C64 Nd3 50.5(2) . .
C59 C64 Nd3 167.3(3) . .
C40 N1 C41 126.5(4) . .
C40 N1 H1A 105.7 . .
C41 N1 H1A 105.7 . .
C56 N2 C57 131.5(4) . .
C56 N2 H2 114.2 . .
C57 N2 H2 114.2 . .
C8 N3 C9 126.9(4) . .
C8 N3 H3A 116.5 . .
C9 N3 H3A 116.5 . .
C24 N4 C25 126.7(4) . .
C24 N4 H4A 105.6 . .
C25 N4 H4A 105.6 . .
O5 Nd1 O22 70.79(11) 2_676 .
O5 Nd1 O16 115.57(11) 2_676 .
O22 Nd1 O16 88.75(12) . .
O5 Nd1 O20 142.48(10) 2_676 2_667
O22 Nd1 O20 77.52(10) . 2_667
O16 Nd1 O20 82.59(11) . 2_667
O5 Nd1 O9 76.12(11) 2_676 .
O22 Nd1 O9 143.69(11) . .
O16 Nd1 O9 92.35(13) . .
O20 Nd1 O9 138.60(11) 2_667 .
O5 Nd1 O11 87.06(11) 2_676 2_677
O22 Nd1 O11 108.88(11) . 2_677
O16 Nd1 O11 155.39(10) . 2_677
O20 Nd1 O11 84.62(10) 2_667 2_677
O9 Nd1 O11 83.50(11) . 2_677
O5 Nd1 O1W2 143.5(9) 2_676 .
O22 Nd1 O1W2 145.6(9) . .
O16 Nd1 O1W2 77.3(10) . .
O20 Nd1 O1W2 69.7(9) 2_667 .
O9 Nd1 O1W2 69.1(9) . .
O11 Nd1 O1W2 78.6(11) 2_677 .
O5 Nd1 O1W1 139.0(9) 2_676 .
O22 Nd1 O1W1 149.7(9) . .
O16 Nd1 O1W1 81.6(10) . .
O20 Nd1 O1W1 72.8(9) 2_667 .
O9 Nd1 O1W1 65.8(9) . .
O11 Nd1 O1W1 74.5(10) 2_677 .
O1W2 Nd1 O1W1 5.2(17) . .
O5 Nd1 C48 93.52(12) 2_676 .
O22 Nd1 C48 85.84(14) . .
O16 Nd1 C48 22.66(11) . .
O20 Nd1 C48 103.86(12) 2_667 .
O9 Nd1 C48 81.61(14) . .
O11 Nd1 C48 164.50(13) 2_677 .
O1W2 Nd1 C48 92.1(11) . .
O1W1 Nd1 C48 95.3(10) . .
O1 Nd2 O8 138.09(12) . .
O1 Nd2 O4 76.60(11) . 2_676
O8 Nd2 O4 88.88(11) . 2_676
O1 Nd2 O14 110.27(12) . 2_577
O8 Nd2 O14 74.85(11) . 2_577
O4 Nd2 O14 161.90(11) 2_676 2_577
O1 Nd2 O15 143.90(11) . .
O8 Nd2 O15 75.44(11) . .
O4 Nd2 O15 95.03(10) 2_676 .
O14 Nd2 O15 88.60(11) 2_577 .
O1 Nd2 O24 72.91(11) . .
O8 Nd2 O24 148.67(11) . .
O4 Nd2 O24 96.92(10) 2_676 .
O14 Nd2 O24 101.11(10) 2_577 .
O15 Nd2 O24 73.39(10) . .
O1 Nd2 O2W2 69.8(15) . .
O8 Nd2 O2W2 69.8(15) . .
O4 Nd2 O2W2 84.5(12) 2_676 .
O14 Nd2 O2W2 82.5(12) 2_577 .
O15 Nd2 O2W2 145.3(15) . .
O24 Nd2 O2W2 141.2(15) . .
O1 Nd2 O2W1 73.5(14) . .
O8 Nd2 O2W1 65.9(14) . .
O4 Nd2 O2W1 84.0(13) 2_676 .
O14 Nd2 O2W1 82.2(13) 2_577 .
O15 Nd2 O2W1 141.4(14) . .
O24 Nd2 O2W1 145.2(14) . .
O2W2 Nd2 O2W1 4(3) . .
O1 Nd2 O13 74.66(10) . 2_577
O8 Nd2 O13 120.90(10) . 2_577
O4 Nd2 O13 148.81(10) 2_676 2_577
O14 Nd2 O13 46.08(10) 2_577 2_577
O15 Nd2 O13 101.05(9) . 2_577
O24 Nd2 O13 63.14(9) . 2_577
O2W2 Nd2 O13 96.6(13) . 2_577
O2W1 Nd2 O13 99.1(13) . 2_577
O1 Nd2 C32 93.02(13) . 2_577
O8 Nd2 C32 96.98(12) . 2_577
O4 Nd2 C32 169.13(13) 2_676 2_577
O14 Nd2 C32 22.16(12) 2_577 2_577
O15 Nd2 C32 95.30(13) . 2_577
O24 Nd2 C32 82.84(11) . 2_577
O2W2 Nd2 C32 88.9(12) . 2_577
O2W1 Nd2 C32 90.0(13) . 2_577
O13 Nd2 C32 23.92(11) 2_577 2_577
O3W2 Nd3 O25 82.7(15) . .
O3W2 Nd3 O17 140.8(12) . .
O25 Nd3 O17 100.39(12) . .
O3W2 Nd3 O3W1 5(3) . .
O25 Nd3 O3W1 80.9(15) . .
O17 Nd3 O3W1 136.5(12) . .
O3W2 Nd3 O7 70.0(15) . 2_576
O25 Nd3 O7 149.75(11) . 2_576
O17 Nd3 O7 108.95(11) . 2_576
O3W1 Nd3 O7 72.9(15) . 2_576
O3W2 Nd3 O28 76.3(13) . 2_666
O25 Nd3 O28 76.12(12) . 2_666
O17 Nd3 O28 66.76(11) . 2_666
O3W1 Nd3 O28 71.5(12) . 2_666
O7 Nd3 O28 108.57(11) 2_576 2_666
O3W2 Nd3 O13 143.2(14) . 2_577
O25 Nd3 O13 111.80(11) . 2_577
O17 Nd3 O13 72.10(11) . 2_577
O3W1 Nd3 O13 148.0(13) . 2_577
O7 Nd3 O13 84.77(11) 2_576 2_577
O28 Nd3 O13 138.85(11) 2_666 2_577
O3W2 Nd3 O2 64.4(12) . .
O25 Nd3 O2 78.93(12) . .
O17 Nd3 O2 154.81(11) . .
O3W1 Nd3 O2 68.6(12) . .
O7 Nd3 O2 77.64(10) 2_576 .
O28 Nd3 O2 135.57(12) 2_666 .
O13 Nd3 O2 84.68(11) 2_577 .
O3W2 Nd3 O6 84.1(14) . 2_576
O25 Nd3 O6 141.95(11) . 2_576
O17 Nd3 O6 69.44(10) . 2_576
O3W1 Nd3 O6 83.0(14) . 2_576
O7 Nd3 O6 49.64(10) 2_576 2_576
O28 Nd3 O6 66.12(11) 2_666 2_576
O13 Nd3 O6 100.00(10) 2_577 2_576
O2 Nd3 O6 125.80(10) . 2_576
O3W2 Nd3 O24 120.0(14) . .
O25 Nd3 O24 47.46(10) . .
O17 Nd3 O24 87.19(10) . .
O3W1 Nd3 O24 120.6(14) . .
O7 Nd3 O24 139.20(10) 2_576 .
O28 Nd3 O24 112.23(10) 2_666 .
O13 Nd3 O24 64.36(9) 2_577 .
O2 Nd3 O24 73.73(10) . .
O6 Nd3 O24 155.46(9) 2_576 .
O3W2 Nd3 C16 75.3(15) . 2_576
O25 Nd3 C16 155.78(12) . 2_576
O17 Nd3 C16 90.54(11) . 2_576
O3W1 Nd3 C16 76.4(15) . 2_576
O7 Nd3 C16 23.12(11) 2_576 2_576
O28 Nd3 C16 88.74(13) 2_666 2_576
O13 Nd3 C16 92.07(12) 2_577 2_576
O2 Nd3 C16 100.14(11) . 2_576
O6 Nd3 C16 26.52(10) 2_576 2_576
O24 Nd3 C16 155.84(11) . 2_576
O3W2 Nd3 C64 102.1(15) . .
O25 Nd3 C64 23.87(11) . .
O17 Nd3 C64 93.75(12) . .
O3W1 Nd3 C64 101.3(15) . .
O7 Nd3 C64 152.57(12) 2_576 .
O28 Nd3 C64 94.22(13) 2_666 .
O13 Nd3 C64 87.93(11) 2_577 .
O2 Nd3 C64 75.37(13) . .
O6 Nd3 C64 157.71(12) 2_576 .
O24 Nd3 C64 23.60(10) . .
C16 Nd3 C64 175.50(13) 2_576 .
O4W1 Nd4 O23 101.0(8) . 1_455
O4W1 Nd4 O12 140.9(6) . 2_577
O23 Nd4 O12 92.06(9) 1_455 2_577
O4W1 Nd4 O18 68.2(8) . .
O23 Nd4 O18 159.25(10) 1_455 .
O12 Nd4 O18 86.90(11) 2_577 .
O4W1 Nd4 O27 75.4(6) . 2_666
O23 Nd4 O27 74.74(10) 1_455 2_666
O12 Nd4 O27 143.67(9) 2_577 2_666
O18 Nd4 O27 117.05(11) . 2_666
O4W1 Nd4 O4W2 8.0(11) . .
O23 Nd4 O4W2 98.6(9) 1_455 .
O12 Nd4 O4W2 148.9(6) 2_577 .
O18 Nd4 O4W2 72.9(9) . .
O27 Nd4 O4W2 67.4(6) 2_666 .
O4W1 Nd4 O6 135.5(6) . 2_576
O23 Nd4 O6 96.56(9) 1_455 2_576
O12 Nd4 O6 77.99(10) 2_577 2_576
O18 Nd4 O6 103.46(10) . 2_576
O27 Nd4 O6 70.35(10) 2_666 2_576
O4W2 Nd4 O6 129.0(6) . 2_576
O4W1 Nd4 O21 65.2(6) . 2_567
O23 Nd4 O21 83.06(10) 1_455 2_567
O12 Nd4 O21 80.32(10) 2_577 2_567
O18 Nd4 O21 76.34(10) . 2_567
O27 Nd4 O21 129.61(10) 2_666 2_567
O4W2 Nd4 O21 72.2(5) . 2_567
O6 Nd4 O21 158.28(10) 2_576 2_567
C1 O1 Nd2 146.6(3) . .
C1 O2 Nd3 129.7(3) . .
C15 O4 Nd2 128.7(3) . 2_676
C15 O5 Nd1 168.3(3) . 2_676
C16 O6 Nd4 145.8(3) . 2_576
C16 O6 Nd3 95.0(2) . 2_576
Nd4 O6 Nd3 117.58(11) 2_576 2_576
C16 O7 Nd3 104.0(3) . 2_576
C17 O8 Nd2 150.1(3) . .
C17 O9 Nd1 144.3(3) . .
C31 O11 Nd1 122.3(3) . 2_677
C31 O12 Nd4 166.5(3) . 2_577
C32 O13 Nd3 156.5(3) . 2_577
C32 O13 Nd2 85.3(3) . 2_577
Nd3 O13 Nd2 112.70(10) 2_577 2_577
C32 O14 Nd2 111.2(3) . 2_577
C48 O15 Nd2 159.5(3) . .
C48 O16 Nd1 110.7(3) . .
C47 O17 Nd3 166.9(3) . .
C47 O18 Nd4 113.3(3) . .
C33 O20 Nd1 146.2(3) . 2_667
C33 O21 Nd4 133.2(3) . 2_567
C63 O22 Nd1 171.6(4) . .
C63 O23 Nd4 135.1(3) . 1_655
C64 O24 Nd2 152.6(3) . .
C64 O24 Nd3 86.8(3) . .
Nd2 O24 Nd3 113.34(10) . .
C64 O25 Nd3 105.6(3) . .
C49 O27 Nd4 119.2(3) . 2_666
C49 O28 Nd3 140.1(4) . 2_666
Nd1 O1W1 H1W1 109.5 . .
Nd1 O1W1 H1W2 109.5 . .
H1W1 O1W1 H1W2 109.5 . .
Nd1 O1W1 H1W4 114.9 . .
H1W1 O1W1 H1W4 31.9 . .
H1W2 O1W1 H1W4 78.4 . .
Nd1 O1W1 H1W5 99.1 . .
H1W1 O1W1 H1W5 139.2 . .
H1W2 O1W1 H1W5 31.2 . .
H1W4 O1W1 H1W5 109.3 . .
Nd2 O2W1 H2W1 109.5 . .
Nd2 O2W1 H2W3 109.5 . .
Nd2 O2W1 H2W4 105.3 . .
H2W1 O2W1 H2W4 4.2 . .
H2W3 O2W1 H2W4 111.0 . .
Nd2 O2W1 H2W6 102.4 . .
H2W1 O2W1 H2W6 97.0 . .
H2W3 O2W1 H2W6 18.5 . .
Nd3 O3W1 H3W1 109.5 . .
Nd3 O3W1 H3W2 109.5 . .
H3W1 O3W1 H3W2 109.5 . .
Nd3 O3W1 H3W4 100.0 . .
H3W1 O3W1 H3W4 10.3 . .
H3W2 O3W1 H3W4 117.5 . .
Nd3 O3W1 H3W5 112.6 . .
H3W1 O3W1 H3W5 95.2 . .
H3W2 O3W1 H3W5 14.7 . .
H3W4 O3W1 H3W5 102.9 . .
Nd4 O4W1 H4W1 109.5 . .
Nd4 O4W1 H4W3 109.5 . .
H4W1 O4W1 H4W3 109.5 . .
Nd4 O4W1 H4W4 134.4 . .
H4W1 O4W1 H4W4 46.9 . .
H4W3 O4W1 H4W4 115.2 . .
Nd4 O4W1 H4W6 108.5 . .
H4W1 O4W1 H4W6 95.0 . .
H4W3 O4W1 H4W6 16.6 . .
H4W4 O4W1 H4W6 111.6 . .
Nd1 O1W2 H1W1 103.8 . .
Nd1 O1W2 H1W2 117.8 . .
H1W1 O1W2 H1W2 96.6 . .
Nd1 O1W2 H1W4 109.5 . .
H1W1 O1W2 H1W4 24.4 . .
H1W2 O1W2 H1W4 72.9 . .
Nd1 O1W2 H1W5 109.5 . .
H1W1 O1W2 H1W5 132.0 . .
H1W2 O1W2 H1W5 37.0 . .
H1W4 O1W2 H1W5 109.5 . .
Nd2 O2W2 H2W1 113.8 . .
Nd2 O2W2 H2W3 115.7 . .
H2W1 O2W2 H2W3 119.4 . .
Nd2 O2W2 H2W4 109.5 . .
H2W1 O2W2 H2W4 4.6 . .
H2W3 O2W2 H2W4 121.8 . .
Nd2 O2W2 H2W6 109.5 . .
H2W1 O2W2 H2W6 108.6 . .
H2W3 O2W2 H2W6 21.4 . .
H2W4 O2W2 H2W6 109.5 . .
Nd3 O3W2 H3W1 122.0 . .
Nd3 O3W2 H3W2 105.3 . .
H3W1 O3W2 H3W2 109.3 . .
Nd3 O3W2 H3W4 109.5 . .
H3W1 O3W2 H3W4 13.7 . .
H3W2 O3W2 H3W4 120.8 . .
Nd3 O3W2 H3W5 109.5 . .
H3W1 O3W2 H3W5 98.4 . .
H3W2 O3W2 H3W5 11.6 . .
H3W4 O3W2 H3W5 109.5 . .
Nd4 O4W2 H4W1 93.5 . .
Nd4 O4W2 H4W3 114.7 . .
H4W1 O4W2 H4W3 103.1 . .
Nd4 O4W2 H4W4 109.5 . .
H4W1 O4W2 H4W4 34.1 . .
H4W3 O4W2 H4W4 119.2 . .
Nd4 O4W2 H4W6 109.5 . .
H4W1 O4W2 H4W6 88.0 . .
H4W3 O4W2 H4W6 16.5 . .
H4W4 O4W2 H4W6 109.5 . .

loop_
_geom_bond_atom_site_label_1
_geom_bond_atom_site_label_2
_geom_bond_distance
_geom_bond_site_symmetry_2
C1 O1 1.243(6) .
C1 O2 1.268(6) .
C1 C2 1.518(6) .
C2 C7 1.392(7) .
C2 C3 1.403(7) .
C3 C4 1.392(6) .
C3 H3 0.9300 .
C4 C5 1.362(6) .
C4 H4 0.9300 .
C5 C6 1.395(6) .
C5 C8 1.523(6) .
C6 C7 1.383(6) .
C6 H6 0.9300 .
C7 H7 0.9300 .
C8 O3 1.259(5) .
C8 N3 1.274(6) .
C9 C14 1.387(6) .
C9 C10 1.397(6) .
C9 N3 1.420(5) .
C10 C11 1.433(5) .
C10 H10 0.9300 .
C11 C12 1.374(6) .
C11 C16 1.518(6) .
C12 C13 1.367(6) .
C12 H12 0.9300 .
C13 C14 1.430(5) .
C13 C15 1.492(6) .
C14 H14 0.9300 .
C15 O4 1.201(6) .
C15 O5 1.239(5) .
C16 O7 1.209(5) .
C16 O6 1.339(5) .
C16 Nd3 2.987(4) 2_576
C17 O9 1.210(5) .
C17 O8 1.250(6) .
C17 C18 1.476(6) .
C18 C23 1.381(7) .
C18 C19 1.383(7) .
C19 C20 1.415(6) .
C19 H19 0.9300 .
C20 C21 1.365(7) .
C20 H20 0.9300 .
C21 C22 1.386(7) .
C21 C24 1.519(6) .
C22 C23 1.400(7) .
C22 H22 0.9300 .
C23 H23 0.9300 .
C24 O10 1.159(6) .
C24 N4 1.323(6) .
C25 C26 1.388(6) .
C25 C30 1.399(6) .
C25 N4 1.428(5) .
C26 C27 1.399(6) .
C26 H26 0.9300 .
C27 C28 1.402(6) .
C27 C32 1.504(6) .
C28 C29 1.380(6) .
C28 H28 0.9300 .
C29 C30 1.399(6) .
C29 C31 1.446(5) .
C30 H30 0.9300 .
C31 O11 1.234(5) .
C31 O12 1.257(5) .
C32 O14 1.239(6) .
C32 O13 1.246(5) .
C32 Nd2 3.063(4) 2_577
C33 O21 1.184(5) .
C33 O20 1.241(5) .
C33 C34 1.510(6) .
C34 C39 1.356(6) .
C34 C35 1.396(6) .
C35 C36 1.429(6) .
C35 H35 0.9300 .
C36 C37 1.396(7) .
C36 H36 0.9300 .
C37 C38 1.324(7) .
C37 C40 1.520(6) .
C38 C39 1.415(6) .
C38 H38 0.9300 .
C39 H39 0.9300 .
C40 O19 1.180(6) .
C40 N1 1.339(6) .
C41 C46 1.343(6) .
C41 C42 1.372(6) .
C41 N1 1.466(5) .
C42 C43 1.394(6) .
C42 H42 0.9300 .
C43 C44 1.380(6) .
C43 C48 1.510(6) .
C44 C45 1.368(6) .
C44 H44 0.9300 .
C45 C46 1.448(5) .
C45 C47 1.472(6) .
C46 H46 0.9300 .
C47 O18 1.223(5) .
C47 O17 1.229(5) .
C48 O15 1.224(5) .
C48 O16 1.263(5) .
C48 Nd1 3.066(4) .
C49 O28 1.219(5) .
C49 O27 1.230(5) .
C49 C50 1.489(6) .
C50 C55 1.389(6) .
C50 C51 1.398(7) .
C51 C52 1.384(6) .
C51 H51 0.9300 .
C52 C53 1.372(6) .
C52 H52 0.9300 .
C53 C54 1.409(7) .
C53 C56 1.507(6) .
C54 C55 1.377(6) .
C54 H54 0.9300 .
C55 H55 0.9300 .
C56 O26 1.222(5) .
C56 N2 1.322(6) .
C57 N2 1.366(5) .
C57 C62 1.395(6) .
C57 C58 1.408(6) .
C58 C59 1.398(5) .
C58 H58 0.9300 .
C59 C60 1.399(6) .
C59 C64 1.497(6) .
C60 C61 1.366(6) .
C60 H60 0.9300 .
C61 C62 1.383(6) .
C61 C63 1.501(6) .
C62 H62 0.9300 .
C63 O22 1.185(5) .
C63 O23 1.222(5) .
C64 O24 1.218(5) .
C64 O25 1.276(6) .
C64 Nd3 3.037(5) .
N1 H1A 0.9000 .
N2 H2 0.8600 .
N3 H3A 0.8600 .
N4 H4A 0.9000 .
Nd1 O5 2.358(3) 2_676
Nd1 O22 2.361(3) .
Nd1 O16 2.383(3) .
Nd1 O20 2.386(3) 2_667
Nd1 O9 2.390(3) .
Nd1 O11 2.409(3) 2_677
Nd1 O1W2 2.50(4) .
Nd1 O1W1 2.56(5) .
Nd2 O1 2.373(3) .
Nd2 O8 2.377(3) .
Nd2 O4 2.387(3) 2_676
Nd2 O14 2.390(3) 2_577
Nd2 O15 2.470(3) .
Nd2 O24 2.495(3) .
Nd2 O2W2 2.50(7) .
Nd2 O2W1 2.54(7) .
Nd2 O13 2.903(3) 2_577
Nd2 C32 3.063(4) 2_577
Nd3 O3W2 2.40(7) .
Nd3 O25 2.433(3) .
Nd3 O17 2.434(3) .
Nd3 O3W1 2.44(7) .
Nd3 O7 2.454(3) 2_576
Nd3 O28 2.459(3) 2_666
Nd3 O13 2.460(3) 2_577
Nd3 O2 2.473(3) .
Nd3 O6 2.556(3) 2_576
Nd3 O24 2.851(3) .
Nd3 C16 2.987(4) 2_576
Nd4 O4W1 2.36(3) .
Nd4 O23 2.406(3) 1_455
Nd4 O12 2.412(3) 2_577
Nd4 O18 2.418(3) .
Nd4 O27 2.429(3) 2_666
Nd4 O4W2 2.46(3) .
Nd4 O6 2.491(3) 2_576
Nd4 O21 2.565(3) 2_567
O4 Nd2 2.387(3) 2_676
O5 Nd1 2.359(3) 2_676
O6 Nd4 2.491(3) 2_576
O6 Nd3 2.556(3) 2_576
O7 Nd3 2.454(3) 2_576
O11 Nd1 2.409(3) 2_677
O12 Nd4 2.412(3) 2_577
O13 Nd3 2.460(3) 2_577
O13 Nd2 2.903(3) 2_577
O14 Nd2 2.390(3) 2_577
O20 Nd1 2.386(3) 2_667
O21 Nd4 2.565(3) 2_567
O23 Nd4 2.406(3) 1_655
O27 Nd4 2.429(3) 2_666
O28 Nd3 2.459(3) 2_666
O1W1 H1W1 0.9600 .
O1W1 H1W2 0.9600 .
O2W1 H2W1 0.9600 .
O2W1 H2W3 0.9600 .
O3W1 H3W1 0.9600 .
O3W1 H3W2 0.9600 .
O4W1 H4W1 0.9600 .
O4W1 H4W3 0.9600 .
O1W2 H1W4 0.9600 .
O1W2 H1W5 0.9600 .
O2W2 H2W4 0.9600 .
O2W2 H2W6 0.9600 .
O3W2 H3W4 0.9600 .
O3W2 H3W5 0.9600 .
O4W2 H4W4 0.9600 .
O4W2 H4W6 0.9600 .

loop_
_geom_torsion_atom_site_label_1
_geom_torsion_atom_site_label_2
_geom_torsion_atom_site_label_3
_geom_torsion_atom_site_label_4
_geom_torsion
_geom_torsion_site_symmetry_1
_geom_torsion_site_symmetry_4
O1 C1 C2 C7 18.5(7) . .
O2 C1 C2 C7 -150.6(5) . .
O1 C1 C2 C3 -164.2(5) . .
O2 C1 C2 C3 26.7(7) . .
C7 C2 C3 C4 -1.8(8) . .
C1 C2 C3 C4 -179.0(5) . .
C2 C3 C4 C5 2.2(8) . .
C3 C4 C5 C6 -1.3(9) . .
C3 C4 C5 C8 -179.6(5) . .
C4 C5 C6 C7 0.0(9) . .
C8 C5 C6 C7 178.4(5) . .
C5 C6 C7 C2 0.4(8) . .
C3 C2 C7 C6 0.5(9) . .
C1 C2 C7 C6 177.8(5) . .
C4 C5 C8 O3 -149.2(5) . .
C6 C5 C8 O3 32.4(7) . .
C4 C5 C8 N3 23.0(8) . .
C6 C5 C8 N3 -155.4(5) . .
C14 C9 C10 C11 -2.4(7) . .
N3 C9 C10 C11 -179.0(4) . .
C9 C10 C11 C12 4.5(7) . .
C9 C10 C11 C16 -179.3(4) . .
C10 C11 C12 C13 -4.2(7) . .
C16 C11 C12 C13 179.9(4) . .
C11 C12 C13 C14 1.9(7) . .
C11 C12 C13 C15 -179.3(4) . .
C10 C9 C14 C13 0.1(7) . .
N3 C9 C14 C13 176.5(4) . .
C12 C13 C14 C9 0.3(7) . .
C15 C13 C14 C9 -178.6(4) . .
C12 C13 C15 O4 160.6(5) . .
C14 C13 C15 O4 -20.5(7) . .
C12 C13 C15 O5 -22.2(7) . .
C14 C13 C15 O5 156.7(4) . .
C12 C11 C16 O7 156.4(5) . .
C10 C11 C16 O7 -19.6(7) . .
C12 C11 C16 O6 -29.2(7) . .
C10 C11 C16 O6 154.8(4) . .
C12 C11 C16 Nd3 -172(2) . 2_576
C10 C11 C16 Nd3 12(3) . 2_576
O9 C17 C18 C23 15.0(8) . .
O8 C17 C18 C23 -160.4(5) . .
O9 C17 C18 C19 -161.1(5) . .
O8 C17 C18 C19 23.5(8) . .
C23 C18 C19 C20 -2.0(9) . .
C17 C18 C19 C20 174.2(5) . .
C18 C19 C20 C21 2.1(9) . .
C19 C20 C21 C22 -1.0(9) . .
C19 C20 C21 C24 178.1(5) . .
C20 C21 C22 C23 -0.1(8) . .
C24 C21 C22 C23 -179.2(5) . .
C19 C18 C23 C22 0.9(9) . .
C17 C18 C23 C22 -175.2(5) . .
C21 C22 C23 C18 0.2(8) . .
C20 C21 C24 O10 22.2(9) . .
C22 C21 C24 O10 -158.7(6) . .
C20 C21 C24 N4 -158.5(5) . .
C22 C21 C24 N4 20.6(8) . .
C30 C25 C26 C27 0.3(8) . .
N4 C25 C26 C27 173.4(5) . .
C25 C26 C27 C28 -1.4(7) . .
C25 C26 C27 C32 174.3(5) . .
C26 C27 C28 C29 1.5(7) . .
C32 C27 C28 C29 -174.2(5) . .
C27 C28 C29 C30 -0.5(7) . .
C27 C28 C29 C31 178.5(4) . .
C26 C25 C30 C29 0.6(8) . .
N4 C25 C30 C29 -172.8(4) . .
C28 C29 C30 C25 -0.5(7) . .
C31 C29 C30 C25 -179.5(4) . .
C28 C29 C31 O11 171.4(4) . .
C30 C29 C31 O11 -9.5(6) . .
C28 C29 C31 O12 -11.9(6) . .
C30 C29 C31 O12 167.1(4) . .
C26 C27 C32 O14 -16.5(7) . .
C28 C27 C32 O14 159.2(5) . .
C26 C27 C32 O13 159.5(5) . .
C28 C27 C32 O13 -24.8(7) . .
C26 C27 C32 Nd2 0.0(17) . 2_577
C28 C27 C32 Nd2 175.7(12) . 2_577
O21 C33 C34 C39 -34.7(7) . .
O20 C33 C34 C39 157.6(5) . .
O21 C33 C34 C35 146.2(5) . .
O20 C33 C34 C35 -21.5(7) . .
C39 C34 C35 C36 3.0(8) . .
C33 C34 C35 C36 -177.9(5) . .
C34 C35 C36 C37 -9.8(8) . .
C35 C36 C37 C38 9.0(9) . .
C35 C36 C37 C40 -177.8(5) . .
C36 C37 C38 C39 -0.7(9) . .
C40 C37 C38 C39 -174.6(5) . .
C35 C34 C39 C38 4.9(9) . .
C33 C34 C39 C38 -174.2(5) . .
C37 C38 C39 C34 -6.2(9) . .
C38 C37 C40 O19 -33.9(8) . .
C36 C37 C40 O19 152.5(6) . .
C38 C37 C40 N1 158.4(5) . .
C36 C37 C40 N1 -15.2(8) . .
C46 C41 C42 C43 -4.5(8) . .
N1 C41 C42 C43 175.7(5) . .
C41 C42 C43 C44 3.2(8) . .
C41 C42 C43 C48 -179.8(5) . .
C42 C43 C44 C45 -2.3(8) . .
C48 C43 C44 C45 -179.2(5) . .
C43 C44 C45 C46 2.6(7) . .
C43 C44 C45 C47 178.5(5) . .
C42 C41 C46 C45 4.7(7) . .
N1 C41 C46 C45 -175.5(4) . .
C44 C45 C46 C41 -3.7(7) . .
C47 C45 C46 C41 -179.8(4) . .
C44 C45 C47 O18 -170.4(5) . .
C46 C45 C47 O18 5.6(7) . .
C44 C45 C47 O17 7.6(7) . .
C46 C45 C47 O17 -176.5(4) . .
C44 C43 C48 O15 2.7(8) . .
C42 C43 C48 O15 -174.1(5) . .
C44 C43 C48 O16 -170.9(5) . .
C42 C43 C48 O16 12.3(8) . .
C44 C43 C48 Nd1 -164.0(11) . .
C42 C43 C48 Nd1 19.2(17) . .
O28 C49 C50 C55 -171.1(5) . .
O27 C49 C50 C55 -4.7(8) . .
O28 C49 C50 C51 10.8(7) . .
O27 C49 C50 C51 177.3(5) . .
C55 C50 C51 C52 1.7(8) . .
C49 C50 C51 C52 179.8(5) . .
C50 C51 C52 C53 -1.6(8) . .
C51 C52 C53 C54 -0.9(8) . .
C51 C52 C53 C56 -179.3(5) . .
C52 C53 C54 C55 3.2(8) . .
C56 C53 C54 C55 -178.6(5) . .
C53 C54 C55 C50 -3.0(8) . .
C51 C50 C55 C54 0.6(8) . .
C49 C50 C55 C54 -177.5(5) . .
C52 C53 C56 O26 -3.4(8) . .
C54 C53 C56 O26 178.3(5) . .
C52 C53 C56 N2 168.8(5) . .
C54 C53 C56 N2 -9.5(8) . .
N2 C57 C58 C59 179.6(5) . .
C62 C57 C58 C59 1.4(8) . .
C57 C58 C59 C60 -1.2(7) . .
C57 C58 C59 C64 178.2(5) . .
C58 C59 C60 C61 -0.1(7) . .
C64 C59 C60 C61 -179.4(5) . .
C59 C60 C61 C62 1.2(8) . .
C59 C60 C61 C63 -178.8(5) . .
C60 C61 C62 C57 -1.0(8) . .
C63 C61 C62 C57 179.0(5) . .
N2 C57 C62 C61 -178.5(5) . .
C58 C57 C62 C61 -0.3(8) . .
C60 C61 C63 O22 13.9(8) . .
C62 C61 C63 O22 -166.1(5) . .
C60 C61 C63 O23 -159.2(5) . .
C62 C61 C63 O23 20.8(7) . .
C58 C59 C64 O24 -171.2(5) . .
C60 C59 C64 O24 8.2(8) . .
C58 C59 C64 O25 8.0(7) . .
C60 C59 C64 O25 -172.7(5) . .
C58 C59 C64 Nd3 10.8(19) . .
C60 C59 C64 Nd3 -169.9(14) . .
O19 C40 N1 C41 11.7(9) . .
C37 C40 N1 C41 179.1(4) . .
C46 C41 N1 C40 -17.7(8) . .
C42 C41 N1 C40 162.1(5) . .
O26 C56 N2 C57 -5.4(9) . .
C53 C56 N2 C57 -177.8(6) . .
C62 C57 N2 C56 163.9(5) . .
C58 C57 N2 C56 -14.3(10) . .
O3 C8 N3 C9 -8.5(9) . .
C5 C8 N3 C9 179.8(5) . .
C14 C9 N3 C8 11.2(9) . .
C10 C9 N3 C8 -172.3(5) . .
O10 C24 N4 C25 -5.3(10) . .
C21 C24 N4 C25 175.4(5) . .
C26 C25 N4 C24 25.2(8) . .
C30 C25 N4 C24 -161.4(5) . .
O15 C48 Nd1 O5 -9.5(3) . 2_676
O16 C48 Nd1 O5 167.2(4) . 2_676
C43 C48 Nd1 O5 158.7(14) . 2_676
O15 C48 Nd1 O22 -79.9(3) . .
O16 C48 Nd1 O22 96.7(4) . .
C43 C48 Nd1 O22 88.3(14) . .
O15 C48 Nd1 O16 -176.6(6) . .
C43 C48 Nd1 O16 -8.4(12) . .
O15 C48 Nd1 O20 -155.9(3) . 2_667
O16 C48 Nd1 O20 20.7(4) . 2_667
C43 C48 Nd1 O20 12.2(14) . 2_667
O15 C48 Nd1 O9 65.9(3) . .
O16 C48 Nd1 O9 -117.4(4) . .
C43 C48 Nd1 O9 -125.9(14) . .
O15 C48 Nd1 O11 82.2(5) . 2_677
O16 C48 Nd1 O11 -101.2(5) . 2_677
C43 C48 Nd1 O11 -109.6(14) . 2_677
O15 C48 Nd1 O1W2 134.5(9) . .
O16 C48 Nd1 O1W2 -48.9(10) . .
C43 C48 Nd1 O1W2 -57.3(17) . .
O15 C48 Nd1 O1W1 130.5(9) . .
O16 C48 Nd1 O1W1 -52.9(10) . .
C43 C48 Nd1 O1W1 -61.3(17) . .
O24 C64 Nd3 O3W2 142.0(13) . .
O25 C64 Nd3 O3W2 -36.5(14) . .
C59 C64 Nd3 O3W2 -40(2) . .
O24 C64 Nd3 O25 178.5(5) . .
C59 C64 Nd3 O25 -3.3(15) . .
O24 C64 Nd3 O17 -74.2(3) . .
O25 C64 Nd3 O17 107.4(3) . .
C59 C64 Nd3 O17 104.1(16) . .
O24 C64 Nd3 O3W1 146.9(13) . .
O25 C64 Nd3 O3W1 -31.6(13) . .
C59 C64 Nd3 O3W1 -35(2) . .
O24 C64 Nd3 O7 72.2(4) . 2_576
O25 C64 Nd3 O7 -106.2(4) . 2_576
C59 C64 Nd3 O7 -109.6(16) . 2_576
O24 C64 Nd3 O28 -141.1(3) . 2_666
O25 C64 Nd3 O28 40.4(3) . 2_666
C59 C64 Nd3 O28 37.1(16) . 2_666
O24 C64 Nd3 O13 -2.3(3) . 2_577
O25 C64 Nd3 O13 179.3(3) . 2_577
C59 C64 Nd3 O13 176.0(16) . 2_577
O24 C64 Nd3 O2 82.8(3) . .
O25 C64 Nd3 O2 -95.7(3) . .
C59 C64 Nd3 O2 -99.0(16) . .
O24 C64 Nd3 O6 -114.0(3) . 2_576
O25 C64 Nd3 O6 67.5(5) . 2_576
C59 C64 Nd3 O6 64.2(17) . 2_576
O25 C64 Nd3 O24 -178.5(5) . .
C59 C64 Nd3 O24 178.2(18) . .
O24 C64 Nd3 C16 87.9(17) . 2_576
O25 C64 Nd3 C16 -90.5(17) . 2_576
C59 C64 Nd3 C16 -94(2) . 2_576
O2 C1 O1 Nd2 -27.1(10) . .
C2 C1 O1 Nd2 166.6(4) . .
O8 Nd2 O1 C1 -140.2(6) . .
O4 Nd2 O1 C1 147.0(6) 2_676 .
O14 Nd2 O1 C1 -50.5(6) 2_577 .
O15 Nd2 O1 C1 67.0(6) . .
O24 Nd2 O1 C1 45.3(6) . .
O2W2 Nd2 O1 C1 -124.0(14) . .
O2W1 Nd2 O1 C1 -125.4(15) . .
O13 Nd2 O1 C1 -20.8(6) 2_577 .
C32 Nd2 O1 C1 -36.3(6) 2_577 .
O1 C1 O2 Nd3 31.2(8) . .
C2 C1 O2 Nd3 -162.6(3) . .
O3W2 Nd3 O2 C1 176.3(18) . .
O25 Nd3 O2 C1 -96.6(4) . .
O17 Nd3 O2 C1 -5.7(6) . .
O3W1 Nd3 O2 C1 179.0(17) . .
O7 Nd3 O2 C1 102.7(4) 2_576 .
O28 Nd3 O2 C1 -153.3(4) 2_666 .
O13 Nd3 O2 C1 16.9(4) 2_577 .
O6 Nd3 O2 C1 115.4(4) 2_576 .
O24 Nd3 O2 C1 -47.9(4) . .
C16 Nd3 O2 C1 108.1(4) 2_576 .
C64 Nd3 O2 C1 -72.3(4) . .
O5 C15 O4 Nd2 -2.5(7) . 2_676
C13 C15 O4 Nd2 174.6(3) . 2_676
O4 C15 O5 Nd1 -82.5(16) . 2_676
C13 C15 O5 Nd1 100.3(15) . 2_676
O7 C16 O6 Nd4 -162.9(3) . 2_576
C11 C16 O6 Nd4 22.2(8) . 2_576
Nd3 C16 O6 Nd4 -162.9(5) 2_576 2_576
O7 C16 O6 Nd3 0.0(4) . 2_576
C11 C16 O6 Nd3 -174.8(4) . 2_576
O6 C16 O7 Nd3 0.0(4) . 2_576
C11 C16 O7 Nd3 175.2(4) . 2_576
O9 C17 O8 Nd2 32.7(10) . .
C18 C17 O8 Nd2 -152.1(4) . .
O1 Nd2 O8 C17 -152.6(6) . .
O4 Nd2 O8 C17 -84.3(6) 2_676 .
O14 Nd2 O8 C17 103.8(6) 2_577 .
O15 Nd2 O8 C17 11.2(6) . .
O24 Nd2 O8 C17 17.2(7) . .
O2W2 Nd2 O8 C17 -168.8(14) . .
O2W1 Nd2 O8 C17 -168.2(15) . .
O13 Nd2 O8 C17 105.6(6) 2_577 .
C32 Nd2 O8 C17 104.9(6) 2_577 .
O8 C17 O9 Nd1 -17.2(10) . .
C18 C17 O9 Nd1 167.8(4) . .
O5 Nd1 O9 C17 50.9(6) 2_676 .
O22 Nd1 O9 C17 26.2(7) . .
O16 Nd1 O9 C17 -64.9(6) . .
O20 Nd1 O9 C17 -146.3(6) 2_667 .
O11 Nd1 O9 C17 139.4(6) 2_677 .
O1W2 Nd1 O9 C17 -140.3(13) . .
O1W1 Nd1 O9 C17 -144.6(13) . .
C48 Nd1 O9 C17 -44.9(6) . .
O12 C31 O11 Nd1 4.6(5) . 2_677
C29 C31 O11 Nd1 -178.8(3) . 2_677
O11 C31 O12 Nd4 142.5(9) . 2_577
C29 C31 O12 Nd4 -34.0(13) . 2_577
O14 C32 O13 Nd3 -139.8(6) . 2_577
C27 C32 O13 Nd3 44.1(11) . 2_577
Nd2 C32 O13 Nd3 -141.2(8) 2_577 2_577
O14 C32 O13 Nd2 1.4(5) . 2_577
C27 C32 O13 Nd2 -174.7(5) . 2_577
O13 C32 O14 Nd2 -1.8(6) . 2_577
C27 C32 O14 Nd2 174.4(3) . 2_577
O16 C48 O15 Nd2 -150.0(6) . .
C43 C48 O15 Nd2 36.7(13) . .
Nd1 C48 O15 Nd2 -147.1(9) . .
O1 Nd2 O15 C48 -107.2(10) . .
O8 Nd2 O15 C48 91.2(10) . .
O4 Nd2 O15 C48 178.7(10) 2_676 .
O14 Nd2 O15 C48 16.5(10) 2_577 .
O24 Nd2 O15 C48 -85.5(10) . .
O2W2 Nd2 O15 C48 91(2) . .
O2W1 Nd2 O15 C48 92(2) . .
O13 Nd2 O15 C48 -28.1(10) 2_577 .
C32 Nd2 O15 C48 -4.7(10) 2_577 .
O15 C48 O16 Nd1 3.9(7) . .
C43 C48 O16 Nd1 177.3(4) . .
O5 Nd1 O16 C48 -14.2(4) 2_676 .
O22 Nd1 O16 C48 -82.2(4) . .
O20 Nd1 O16 C48 -159.8(4) 2_667 .
O9 Nd1 O16 C48 61.5(4) . .
O11 Nd1 O16 C48 141.0(4) 2_677 .
O1W2 Nd1 O16 C48 129.5(10) . .
O1W1 Nd1 O16 C48 126.6(10) . .
O18 C47 O17 Nd3 -114.2(13) . .
C45 C47 O17 Nd3 67.8(15) . .
O3W2 Nd3 O17 C47 75(3) . .
O25 Nd3 O17 C47 -16.0(14) . .
O3W1 Nd3 O17 C47 72(3) . .
O7 Nd3 O17 C47 156.5(13) 2_576 .
O28 Nd3 O17 C47 53.9(13) 2_666 .
O13 Nd3 O17 C47 -125.7(14) 2_577 .
O2 Nd3 O17 C47 -102.0(14) . .
O6 Nd3 O17 C47 125.9(14) 2_576 .
O24 Nd3 O17 C47 -61.8(14) . .
C16 Nd3 O17 C47 142.3(14) 2_576 .
C64 Nd3 O17 C47 -39.1(14) . .
O17 C47 O18 Nd4 9.0(6) . .
C45 C47 O18 Nd4 -173.1(4) . .
O4W1 Nd4 O18 C47 116.8(7) . .
O23 Nd4 O18 C47 178.4(3) 1_455 .
O12 Nd4 O18 C47 -94.0(4) 2_577 .
O27 Nd4 O18 C47 57.4(4) 2_666 .
O4W2 Nd4 O18 C47 110.0(7) . .
O6 Nd4 O18 C47 -17.1(4) 2_576 .
O21 Nd4 O18 C47 -174.8(4) 2_567 .
O21 C33 O20 Nd1 15.1(10) . 2_667
C34 C33 O20 Nd1 178.6(4) . 2_667
O20 C33 O21 Nd4 -50.7(8) . 2_567
C34 C33 O21 Nd4 144.7(3) . 2_567
O23 C63 O22 Nd1 65(2) . .
C61 C63 O22 Nd1 -108(2) . .
O5 Nd1 O22 C63 36(2) 2_676 .
O16 Nd1 O22 C63 153(2) . .
O20 Nd1 O22 C63 -124(2) 2_667 .
O9 Nd1 O22 C63 61(2) . .
O11 Nd1 O22 C63 -44(2) 2_677 .
O1W2 Nd1 O22 C63 -142(3) . .
O1W1 Nd1 O22 C63 -136(3) . .
C48 Nd1 O22 C63 131(2) . .
O22 C63 O23 Nd4 11.3(7) . 1_655
C61 C63 O23 Nd4 -175.6(3) . 1_655
O25 C64 O24 Nd2 -137.6(5) . .
C59 C64 O24 Nd2 41.5(10) . .
Nd3 C64 O24 Nd2 -139.0(6) . .
O25 C64 O24 Nd3 1.4(5) . .
C59 C64 O24 Nd3 -179.5(5) . .
O1 Nd2 O24 C64 71.9(7) . .
O8 Nd2 O24 C64 -101.1(7) . .
O4 Nd2 O24 C64 -1.8(7) 2_676 .
O14 Nd2 O24 C64 179.9(7) 2_577 .
O15 Nd2 O24 C64 -95.0(7) . .
O2W2 Nd2 O24 C64 88(2) . .
O2W1 Nd2 O24 C64 88(2) . .
O13 Nd2 O24 C64 153.0(7) 2_577 .
C32 Nd2 O24 C64 167.3(7) 2_577 .
O1 Nd2 O24 Nd3 -62.64(12) . .
O8 Nd2 O24 Nd3 124.43(17) . .
O4 Nd2 O24 Nd3 -136.28(12) 2_676 .
O14 Nd2 O24 Nd3 45.36(14) 2_577 .
O15 Nd2 O24 Nd3 130.50(14) . .
O2W2 Nd2 O24 Nd3 -46.5(19) . .
O2W1 Nd2 O24 Nd3 -47(2) . .
O13 Nd2 O24 Nd3 18.47(10) 2_577 .
C32 Nd2 O24 Nd3 32.76(14) 2_577 .
O3W2 Nd3 O24 C64 -44.1(16) . .
O25 Nd3 O24 C64 -0.8(3) . .
O17 Nd3 O24 C64 106.0(3) . .
O3W1 Nd3 O24 C64 -38.5(16) . .
O7 Nd3 O24 C64 -137.8(3) 2_576 .
O28 Nd3 O24 C64 42.6(3) 2_666 .
O13 Nd3 O24 C64 177.5(3) 2_577 .
O2 Nd3 O24 C64 -90.6(3) . .
O6 Nd3 O24 C64 123.5(3) 2_576 .
C16 Nd3 O24 C64 -168.9(3) 2_576 .
O3W2 Nd3 O24 Nd2 116.7(16) . .
O25 Nd3 O24 Nd2 160.0(2) . .
O17 Nd3 O24 Nd2 -93.18(13) . .
O3W1 Nd3 O24 Nd2 122.3(15) . .
O7 Nd3 O24 Nd2 23.0(2) 2_576 .
O28 Nd3 O24 Nd2 -156.64(12) 2_666 .
O13 Nd3 O24 Nd2 -21.71(11) 2_577 .
O2 Nd3 O24 Nd2 70.18(14) . .
O6 Nd3 O24 Nd2 -75.7(3) 2_576 .
C16 Nd3 O24 Nd2 -8.1(3) 2_576 .
C64 Nd3 O24 Nd2 160.8(4) . .
O24 C64 O25 Nd3 -1.7(6) . .
C59 C64 O25 Nd3 179.2(4) . .
O3W2 Nd3 O25 C64 144.1(13) . .
O17 Nd3 O25 C64 -75.5(3) . .
O3W1 Nd3 O25 C64 148.7(13) . .
O7 Nd3 O25 C64 118.6(3) 2_576 .
O28 Nd3 O25 C64 -138.2(3) 2_666 .
O13 Nd3 O25 C64 -0.8(4) 2_577 .
O2 Nd3 O25 C64 78.8(3) . .
O6 Nd3 O25 C64 -145.3(3) 2_576 .
O24 Nd3 O25 C64 0.8(3) . .
C16 Nd3 O25 C64 169.0(3) 2_576 .
O28 C49 O27 Nd4 15.4(6) . 2_666
C50 C49 O27 Nd4 -151.0(4) . 2_666
O27 C49 O28 Nd3 81.5(7) . 2_666
C50 C49 O28 Nd3 -111.5(5) . 2_666

loop_
_platon_squeeze_void_nr
_platon_squeeze_void_average_x
_platon_squeeze_void_average_y
_platon_squeeze_void_average_z
_platon_squeeze_void_volume
_platon_squeeze_void_count_electrons
_platon_squeeze_void_content
1 0.119 -0.067 0.240 5384 720 ' '
